data_2013220
loop_
_publ_author_name
'Gallucci, Judith C.'
'Gentil, S\'ebastien'
'Pirio, Nadine'
'Meunier, Philippe'
'Gallou, Fabrice'
'Paquette, Leo A.'

_publ_section_title
;A doubly bridged isodicyclopentadienyl zirconium complex:
 bis{<i>N</i>-(3,5-dimethylphenyl)-<i>N</i>-[(\h^5^-isodicyclopentadien-2-yl)dimethylsilyl]amido-\k<i>N</i>}zirconium(II)
 diethyl ether solvate
;
_journal_issue 2
_journal_name_full 'Acta Crystallographica Section C'
_journal_page_first m67
_journal_page_last m69
_journal_paper_doi 10.1107/S0108270103000751
_journal_volume 59
_journal_year 2003
_chemical_formula_iupac '[Zr (C20 H25 N Si)2] , C4 H10 O'
_chemical_formula_moiety 'C40 H50 N2 Si2 Zr , C4 H10 O'
_chemical_formula_sum 'C44 H60 N2 O Si2 Zr'
_chemical_formula_weight 780.34
_chemical_name_common
;
ansa-[isodicyclopentadienyl(dimethylsilane)(3,5-dimethylphenylamido)]~2~
zirconium
;
_chemical_name_systematic
;
bis{N-(3,5-dimethylphenyl)-N-[(\h^5^-isodicyclopentadien-
2-yl)dimethylsilyl]amido-\kN}zirconium(II) diethyl ether solvate
;
_space_group_IT_number 2
_symmetry_cell_setting triclinic
_symmetry_space_group_name_Hall '-P 1'
_symmetry_space_group_name_H-M 'P -1'
_atom_sites_solution_primary direct
_atom_sites_solution_secondary difmap
_cell_angle_alpha 70.8480(10)
_cell_angle_beta 78.0690(10)
_cell_angle_gamma 84.1940(10)
_cell_formula_units_Z 2
_cell_length_a 10.7036(2)
_cell_length_b 11.6479(2)
_cell_length_c 17.4618(3)
_cell_measurement_reflns_used 9071
_cell_measurement_temperature 150(2)
_cell_measurement_theta_max 27.48
_cell_measurement_theta_min 2.04
_cell_volume 2010.81(6)
_computing_cell_refinement 'DENZO (Otwinowski & Minor, 1997)'
_computing_data_collection 'COLLECT (Nonius, 1999)'
_computing_data_reduction 'DENZO (Otwinowski & Minor, 1997)'
_computing_molecular_graphics 'ORTEPII (Johnson, 1976)'
_computing_structure_refinement 'SHELXL93 (Sheldrick, 1993)'
_computing_structure_solution 'SHELXS86 (Sheldrick, 1990)'
_diffrn_ambient_temperature 150(2)
_diffrn_measured_fraction_theta_full 0.99
_diffrn_measured_fraction_theta_max 0.99
_diffrn_measurement_device_type 'Nonius Kappa CCD area-detector'
_diffrn_measurement_method '\f and \w'
_diffrn_radiation_monochromator graphite
_diffrn_radiation_source 'fine-focus sealed tube'
_diffrn_radiation_type MoK\a
_diffrn_radiation_wavelength 0.71073
_diffrn_reflns_av_R_equivalents 0.051
_diffrn_reflns_limit_h_max 13
_diffrn_reflns_limit_h_min 0
_diffrn_reflns_limit_k_max 15
_diffrn_reflns_limit_k_min -14
_diffrn_reflns_limit_l_max 22
_diffrn_reflns_limit_l_min -21
_diffrn_reflns_number 50007
_diffrn_reflns_theta_full 27.48
_diffrn_reflns_theta_max 27.48
_diffrn_reflns_theta_min 2.04
_diffrn_standards_number 0
_exptl_absorpt_coefficient_mu 0.369
_exptl_absorpt_correction_type none
_exptl_crystal_colour colourless
_exptl_crystal_density_diffrn 1.289
_exptl_crystal_density_meas ?
_exptl_crystal_density_method 'not measured'
_exptl_crystal_description 'square plate'
_exptl_crystal_F_000 828
_exptl_crystal_size_max 0.35
_exptl_crystal_size_mid 0.35
_exptl_crystal_size_min 0.04
_refine_diff_density_max 0.51
_refine_diff_density_min -0.33
_refine_ls_goodness_of_fit_all 1.028
_refine_ls_goodness_of_fit_ref 1.061
_refine_ls_hydrogen_treatment constr
_refine_ls_matrix_type full
_refine_ls_number_constraints 0
_refine_ls_number_parameters 461
_refine_ls_number_reflns 9118
_refine_ls_number_restraints 0
_refine_ls_R_factor_all 0.063
_refine_ls_R_factor_gt 0.038
_refine_ls_shift/su_max 0.037
_refine_ls_shift/su_mean 0.000
_refine_ls_structure_factor_coef Fsqd
_refine_ls_weighting_details 'w = 1/[\s^2^(Fo^2^)+(0.0319P)^2^+1.2411P] where P=(Fo^2^+2Fc^2^)/3'
_refine_ls_weighting_scheme calc
_refine_ls_wR_factor_all 0.086
_refine_ls_wR_factor_ref 0.077
_reflns_number_gt 7028
_reflns_number_total 9121
_reflns_threshold_expression I>2\s(I)
_cod_data_source_file sq1005.cif
_cod_data_source_block I
_cod_depositor_comments
;
The following automatic conversions were performed:

'_exptl_crystal_density_meas' value 'not measured' was changed to '?'
- the value is perceived as not measured.

Automatic conversion script
Id: cif_fix_values 3008 2015-01-20 13:52:24Z robertas 
;
_cod_original_sg_symbol_H-M P_-1
_cod_original_formula_sum 'C44 H60 N2 O1 Si2 Zr1'
_cod_database_code 2013220

loop_
_symmetry_equiv_pos_as_xyz
'x, y, z'
'-x, -y, -z'

loop_
_atom_site_label
_atom_site_fract_x
_atom_site_fract_y
_atom_site_fract_z
_atom_site_U_iso_or_equiv
_atom_site_adp_type
_atom_site_calc_flag
_atom_site_refinement_flags
_atom_site_occupancy
_atom_site_disorder_group
_atom_site_type_symbol
Zr 0.39150(2) 0.04658(2) 0.256091(13) 0.01798(7) Uani d . 1 . Zr
Si1 0.60202(5) -0.04139(6) 0.13603(4) 0.02049(14) Uani d . 1 . Si
Si2 0.32191(6) 0.21426(6) 0.36521(4) 0.02163(14) Uani d . 1 . Si
O 0.8742(2) 0.6112(2) 0.21117(11) 0.0403(4) Uani d . 1 . O
N1 0.4006(2) 0.2236(2) 0.26655(11) 0.0212(4) Uani d . 1 . N
N2 0.5841(2) -0.0194(2) 0.23123(11) 0.0204(4) Uani d . 1 . N
C1 0.3787(2) -0.1409(2) 0.39085(13) 0.0224(5) Uani d . 1 . C
C2 0.4030(2) -0.0373(2) 0.40897(13) 0.0228(5) Uani d . 1 . C
H2 0.4777 -0.0254 0.42642 0.027 Uiso calc R 1 . H
C3 0.2965(2) 0.0477(2) 0.39682(13) 0.0216(5) Uani d . 1 . C
C4 0.2052(2) -0.0089(2) 0.37240(13) 0.0227(5) Uani d . 1 . C
H4 0.1235 0.0245 0.36163 0.027 Uiso calc R 1 . H
C5 0.2579(2) -0.1233(2) 0.36712(13) 0.0234(5) Uani d . 1 . C
C6 0.2240(2) -0.2443(2) 0.36336(15) 0.0287(5) Uani d . 1 . C
H6 0.1588 -0.2417 0.32920 0.034 Uiso calc R 1 . H
C7 0.1964(2) -0.3274(2) 0.4548(2) 0.0341(6) Uani d . 1 . C
H7A 0.1342 -0.2873 0.4892 0.041 Uiso calc R 1 . H
H7B 0.1627 -0.4059 0.4592 0.041 Uiso calc R 1 . H
C8 0.3288(2) -0.3465(2) 0.48108(15) 0.0324(6) Uani d . 1 . C
H8A 0.3555 -0.4337 0.49763 0.039 Uiso calc R 1 . H
H8B 0.3270 -0.3151 0.52755 0.039 Uiso calc R 1 . H
C9 0.4197(2) -0.2726(2) 0.40241(14) 0.0274(5) Uani d . 1 . C
H9 0.5131 -0.2931 0.40017 0.033 Uiso calc R 1 . H
C10 0.3599(2) -0.2951(2) 0.33567(15) 0.0321(6) Uani d . 1 . C
H10A 0.3608 -0.3824 0.34078 0.038 Uiso calc R 1 . H
H10B 0.3999 -0.2477 0.27906 0.038 Uiso calc R 1 . H
C11 0.2254(2) 0.0547(2) 0.16633(13) 0.0210(5) Uani d . 1 . C
C12 0.3199(2) -0.0363(2) 0.15759(13) 0.0216(5) Uani d . 1 . C
H12 0.3070 -0.1212 0.17473 0.026 Uiso calc R 1 . H
C13 0.4393(2) 0.0221(2) 0.11817(13) 0.0212(5) Uani d . 1 . C
C14 0.4125(2) 0.1500(2) 0.10134(13) 0.0206(5) Uani d . 1 . C
H14 0.4728 0.2118 0.07452 0.025 Uiso calc R 1 . H
C15 0.2826(2) 0.1689(2) 0.13095(13) 0.0202(5) Uani d . 1 . C
C16 0.1762(2) 0.2654(2) 0.12446(13) 0.0239(5) Uani d . 1 . C
H16 0.1998 0.3487 0.11980 0.029 Uiso calc R 1 . H
C17 0.1116(2) 0.2553(2) 0.05503(15) 0.0291(5) Uani d . 1 . C
H17A 0.1758 0.2568 0.00496 0.035 Uiso calc R 1 . H
H17B 0.0474 0.3223 0.04046 0.035 Uiso calc R 1 . H
C18 0.0472(2) 0.1302(2) 0.09400(15) 0.0306(6) Uani d . 1 . C
H18A 0.0811 0.0750 0.06126 0.037 Uiso calc R 1 . H
H18B -0.0466 0.1402 0.09763 0.037 Uiso calc R 1 . H
C19 0.0824(2) 0.0802(2) 0.18159(14) 0.0252(5) Uani d . 1 . C
H19 0.0293 0.0136 0.22306 0.030 Uiso calc R 1 . H
C20 0.0770(2) 0.2014(2) 0.20089(14) 0.0275(5) Uani d . 1 . C
H20A -0.0085 0.2428 0.20083 0.033 Uiso calc R 1 . H
H20B 0.1052 0.1912 0.25336 0.033 Uiso calc R 1 . H
C21 0.1678(2) 0.3047(2) 0.37536(15) 0.0308(6) Uani d . 1 . C
H21A 0.1858 0.3908 0.3611 0.046 Uiso calc R 1 . H
H21B 0.1213 0.2756 0.4323 0.046 Uiso calc R 1 . H
H21C 0.1158 0.2949 0.3380 0.046 Uiso calc R 1 . H
C22 0.4251(2) 0.2503(2) 0.42732(15) 0.0327(6) Uani d . 1 . C
H22A 0.3795 0.2341 0.4844 0.049 Uiso calc R 1 . H
H22B 0.4465 0.3362 0.4039 0.049 Uiso calc R 1 . H
H22C 0.5038 0.1994 0.4264 0.049 Uiso calc R 1 . H
C23 0.6299(2) -0.1999(2) 0.13303(15) 0.0286(5) Uani d . 1 . C
H23A 0.6295 -0.2011 0.0772 0.043 Uiso calc R 1 . H
H23B 0.5621 -0.2508 0.1721 0.043 Uiso calc R 1 . H
H23C 0.7128 -0.2315 0.1482 0.043 Uiso calc R 1 . H
C24 0.7281(2) 0.0518(2) 0.05696(14) 0.0295(5) Uani d . 1 . C
H24A 0.7217 0.0492 0.0024 0.044 Uiso calc R 1 . H
H24B 0.8123 0.0194 0.0693 0.044 Uiso calc R 1 . H
H24C 0.7167 0.1362 0.0575 0.044 Uiso calc R 1 . H
C25 0.6768(2) -0.0481(2) 0.28281(13) 0.0204(5) Uani d . 1 . C
C26 0.7339(2) -0.1643(2) 0.30747(13) 0.0222(5) Uani d . 1 . C
H26 0.7133 -0.2248 0.28703 0.027 Uiso calc R 1 . H
C27 0.8202(2) -0.1937(2) 0.36114(13) 0.0234(5) Uani d . 1 . C
C28 0.8531(2) -0.1037(2) 0.38912(13) 0.0239(5) Uani d . 1 . C
H28 0.9130 -0.1227 0.42515 0.029 Uiso calc R 1 . H
C29 0.7995(2) 0.0137(2) 0.36504(13) 0.0216(5) Uani d . 1 . C
C30 0.7113(2) 0.0394(2) 0.31281(13) 0.0212(5) Uani d . 1 . C
H30 0.6733 0.1189 0.29699 0.025 Uiso calc R 1 . H
C31 0.8726(2) -0.3230(2) 0.3913(2) 0.0339(6) Uani d . 1 . C
H31A 0.9376 -0.3263 0.4241 0.051 Uiso calc R 1 . H
H31B 0.9110 -0.3502 0.3438 0.051 Uiso calc R 1 . H
H31C 0.8031 -0.3762 0.4253 0.051 Uiso calc R 1 . H
C32 0.8339(2) 0.1110(2) 0.39588(14) 0.0279(5) Uani d . 1 . C
H32A 0.7585 0.1347 0.4307 0.042 Uiso calc R 1 . H
H32B 0.8637 0.1820 0.34880 0.042 Uiso calc R 1 . H
H32C 0.9018 0.0795 0.4281 0.042 Uiso calc R 1 . H
C33 0.4538(2) 0.3289(2) 0.20567(13) 0.0202(5) Uani d . 1 . C
C34 0.5777(2) 0.3239(2) 0.16038(13) 0.0210(5) Uani d . 1 . C
H34 0.6256 0.2490 0.17154 0.025 Uiso calc R 1 . H
C35 0.6323(2) 0.4257(2) 0.09968(13) 0.0231(5) Uani d . 1 . C
C36 0.5613(2) 0.5351(2) 0.08268(14) 0.0242(5) Uani d . 1 . C
H36 0.5974 0.6048 0.04060 0.029 Uiso calc R 1 . H
C37 0.4388(2) 0.5437(2) 0.12632(14) 0.0242(5) Uani d . 1 . C
C38 0.3867(2) 0.4408(2) 0.18761(14) 0.0240(5) Uani d . 1 . C
H38 0.3032 0.4470 0.21803 0.029 Uiso calc R 1 . H
C39 0.7680(2) 0.4189(2) 0.0547(2) 0.0354(6) Uani d . 1 . C
H39A 0.8234 0.4612 0.0741 0.053 Uiso calc R 1 . H
H39B 0.7715 0.4576 -0.0047 0.053 Uiso calc R 1 . H
H39C 0.7972 0.3336 0.0655 0.053 Uiso calc R 1 . H
C40 0.3608(2) 0.6615(2) 0.1076(2) 0.0331(6) Uani d . 1 . C
H40A 0.3143 0.6729 0.1594 0.050 Uiso calc R 1 . H
H40B 0.2997 0.6588 0.0735 0.050 Uiso calc R 1 . H
H40C 0.4176 0.7292 0.0779 0.050 Uiso calc R 1 . H
C41 0.8483(3) 0.4862(3) 0.2493(2) 0.0562(8) Uani d . 1 . C
H41A 0.8967 0.4510 0.2948 0.067 Uiso calc R 1 . H
H41B 0.8756 0.4420 0.2086 0.067 Uiso calc R 1 . H
C42 0.7091(3) 0.4729(3) 0.2823(2) 0.0526(8) Uani d . 1 . C
H42A 0.6911 0.3866 0.3092 0.079 Uiso calc R 1 . H
H42B 0.6617 0.5064 0.2369 0.079 Uiso calc R 1 . H
H42C 0.6825 0.5170 0.3224 0.079 Uiso calc R 1 . H
C43 1.0030(3) 0.6371(3) 0.1759(2) 0.0565(8) Uani d . 1 . C
H43A 1.0321 0.5997 0.1316 0.068 Uiso calc R 1 . H
H43B 1.0570 0.6028 0.2184 0.068 Uiso calc R 1 . H
C44 1.0153(3) 0.7716(3) 0.1413(2) 0.0583(9) Uani d . 1 . C
H44A 1.1055 0.7905 0.1195 0.087 Uiso calc R 1 . H
H44B 0.9826 0.8085 0.1850 0.087 Uiso calc R 1 . H
H44C 0.9661 0.8044 0.0969 0.087 Uiso calc R 1 . H

loop_
_atom_site_aniso_label
_atom_site_aniso_U_11
_atom_site_aniso_U_22
_atom_site_aniso_U_33
_atom_site_aniso_U_12
_atom_site_aniso_U_13
_atom_site_aniso_U_23
Zr 0.01738(11) 0.01934(12) 0.01615(11) -0.00010(8) -0.00245(8) -0.00473(8)
Si1 0.0174(3) 0.0255(3) 0.0198(3) 0.0025(2) -0.0041(2) -0.0093(3)
Si2 0.0228(3) 0.0229(3) 0.0184(3) -0.0004(3) -0.0013(2) -0.0071(3)
O 0.0403(10) 0.0329(11) 0.0435(11) 0.0075(8) -0.0060(9) -0.0102(9)
N1 0.0222(9) 0.0196(10) 0.0192(9) 0.0002(8) -0.0011(8) -0.0048(8)
N2 0.0195(9) 0.0227(10) 0.0195(9) 0.0016(7) -0.0052(8) -0.0072(8)
C1 0.0241(11) 0.0231(12) 0.0165(11) -0.0040(9) -0.0026(9) -0.0013(9)
C2 0.0221(11) 0.0281(13) 0.0151(11) -0.0034(9) -0.0030(9) -0.0022(9)
C3 0.0233(11) 0.0236(12) 0.0142(11) -0.0014(9) 0.0006(9) -0.0035(9)
C4 0.0194(11) 0.0254(13) 0.0180(11) -0.0018(9) -0.0004(9) -0.0015(9)
C5 0.0231(11) 0.0236(13) 0.0202(11) -0.0052(9) -0.0026(9) -0.0022(10)
C6 0.0310(13) 0.0243(13) 0.0301(13) -0.0045(10) -0.0096(11) -0.0044(11)
C7 0.0367(14) 0.0267(14) 0.0343(14) -0.0092(11) -0.0056(11) -0.0015(11)
C8 0.0384(14) 0.0245(13) 0.0290(13) -0.0047(11) -0.0062(11) -0.0004(11)
C9 0.0284(12) 0.0227(13) 0.0283(13) -0.0007(10) -0.0065(10) -0.0036(10)
C10 0.0420(14) 0.0255(14) 0.0272(13) -0.0028(11) -0.0052(11) -0.0066(11)
C11 0.0201(11) 0.0258(13) 0.0181(11) -0.0002(9) -0.0049(9) -0.0075(10)
C12 0.0228(11) 0.0239(12) 0.0212(11) -0.0014(9) -0.0065(9) -0.0095(10)
C13 0.0216(11) 0.0269(13) 0.0165(11) 0.0032(9) -0.0054(9) -0.0088(9)
C14 0.0200(11) 0.0261(13) 0.0144(10) -0.0021(9) -0.0024(9) -0.0048(9)
C15 0.0208(11) 0.0217(12) 0.0171(11) 0.0018(9) -0.0058(9) -0.0040(9)
C16 0.0231(11) 0.0224(12) 0.0244(12) 0.0028(9) -0.0050(9) -0.0055(10)
C17 0.0223(12) 0.0374(15) 0.0269(13) 0.0062(10) -0.0086(10) -0.0087(11)
C18 0.0223(12) 0.039(2) 0.0343(14) 0.0049(10) -0.0113(11) -0.0141(12)
C19 0.0189(11) 0.0287(13) 0.0261(12) -0.0016(9) -0.0013(9) -0.0077(10)
C20 0.0228(12) 0.0332(14) 0.0254(12) 0.0058(10) -0.0037(10) -0.0101(11)
C21 0.0320(13) 0.0331(15) 0.0248(13) 0.0032(11) 0.0019(10) -0.0114(11)
C22 0.0376(14) 0.0339(15) 0.0284(13) -0.0049(11) -0.0056(11) -0.0114(11)
C23 0.0256(12) 0.0317(14) 0.0324(13) 0.0047(10) -0.0063(10) -0.0165(11)
C24 0.0243(12) 0.0365(15) 0.0268(13) 0.0009(10) -0.0032(10) -0.0105(11)
C25 0.0163(10) 0.0271(13) 0.0156(11) -0.0022(9) 0.0007(8) -0.0057(9)
C26 0.0211(11) 0.0249(13) 0.0220(11) -0.0005(9) -0.0057(9) -0.0084(10)
C27 0.0187(11) 0.0259(13) 0.0224(12) 0.0004(9) -0.0029(9) -0.0042(10)
C28 0.0193(11) 0.0321(14) 0.0187(11) -0.0028(10) -0.0049(9) -0.0048(10)
C29 0.0185(11) 0.0278(13) 0.0175(11) -0.0042(9) 0.0009(9) -0.0072(10)
C30 0.0201(11) 0.0226(12) 0.0199(11) 0.0017(9) -0.0032(9) -0.0064(10)
C31 0.0314(13) 0.0317(15) 0.0388(15) 0.0044(11) -0.0172(12) -0.0065(12)
C32 0.0269(12) 0.0347(14) 0.0234(12) -0.0061(10) -0.0026(10) -0.0108(11)
C33 0.0241(11) 0.0197(12) 0.0175(11) -0.0029(9) -0.0042(9) -0.0060(9)
C34 0.0239(11) 0.0173(12) 0.0217(11) 0.0010(9) -0.0049(9) -0.0061(9)
C35 0.0250(11) 0.0241(13) 0.0211(12) -0.0039(10) -0.0018(9) -0.0090(10)
C36 0.0301(12) 0.0184(12) 0.0221(12) -0.0065(10) -0.0052(10) -0.0017(9)
C37 0.0272(12) 0.0199(12) 0.0287(13) -0.0012(9) -0.0104(10) -0.0086(10)
C38 0.0218(11) 0.0251(13) 0.0256(12) -0.0003(9) -0.0040(10) -0.0088(10)
C39 0.0320(13) 0.0284(14) 0.040(2) -0.0052(11) 0.0026(12) -0.0071(12)
C40 0.0303(13) 0.0220(13) 0.043(2) 0.0017(10) -0.0096(12) -0.0047(11)
C41 0.073(2) 0.035(2) 0.065(2) 0.010(2) -0.022(2) -0.018(2)
C42 0.076(2) 0.039(2) 0.044(2) -0.018(2) -0.020(2) -0.0046(14)
C43 0.039(2) 0.062(2) 0.062(2) 0.0126(15) -0.0011(15) -0.018(2)
C44 0.033(2) 0.063(2) 0.061(2) 0.0000(15) 0.0011(15) -0.003(2)

loop_
_atom_type_symbol
_atom_type_description
_atom_type_scat_dispersion_real
_atom_type_scat_dispersion_imag
_atom_type_scat_source
C C 0.0033 0.0016 'International Tables Vol C Tables 4.2.6.8 and 6.1.1.4'
H H 0.0000 0.0000 'International Tables Vol C Tables 4.2.6.8 and 6.1.1.4'
N N 0.0061 0.0033 'International Tables Vol C Tables 4.2.6.8 and 6.1.1.4'
Si Si 0.0817 0.0704 'International Tables Vol C Tables 4.2.6.8 and 6.1.1.4'
Zr Zr -2.9673 0.5597 'International Tables Vol C Tables 4.2.6.8 and 6.1.1.4'
O O 0.0106 0.0060 'International Tables Vol C Tables 4.2.6.8 and 6.1.1.4'

loop_
_geom_angle_atom_site_label_1
_geom_angle_atom_site_label_2
_geom_angle_atom_site_label_3
_geom_angle
_geom_angle_publ_flag
N2 Zr N1 106.64(7) yes
N2 Zr C13 70.03(7) ?
N1 Zr C13 118.92(7) ?
N2 Zr C3 119.32(7) ?
N1 Zr C3 69.59(7) ?
C13 Zr C3 166.38(7) ?
N2 Zr C4 136.22(7) ?
N1 Zr C4 92.99(7) ?
C13 Zr C4 132.75(7) ?
C3 Zr C4 33.63(7) ?
N2 Zr C12 93.51(7) ?
N1 Zr C12 135.66(7) ?
C13 Zr C12 33.72(7) ?
C3 Zr C12 132.69(7) ?
C4 Zr C12 99.09(7) ?
N2 Zr C14 87.02(7) ?
N1 Zr C14 87.17(7) ?
C13 Zr C14 33.18(7) ?
C3 Zr C14 148.44(7) ?
C4 Zr C14 133.66(7) ?
C12 Zr C14 54.22(7) ?
N2 Zr C2 87.62(7) ?
N1 Zr C2 86.78(7) ?
C13 Zr C2 149.41(7) ?
C3 Zr C2 33.22(7) ?
C4 Zr C2 54.14(7) ?
C12 Zr C2 134.12(7) ?
C14 Zr C2 170.44(7) ?
N2 Zr C5 109.38(7) ?
N1 Zr C5 123.02(7) ?
C13 Zr C5 114.21(7) ?
C3 Zr C5 54.58(7) ?
C4 Zr C5 32.40(7) ?
C12 Zr C5 84.04(7) ?
C14 Zr C5 136.53(7) ?
C2 Zr C5 52.94(7) ?
N2 Zr C11 123.37(7) ?
N1 Zr C11 108.88(7) ?
C13 Zr C11 54.48(7) ?
C3 Zr C11 113.78(7) ?
C4 Zr C11 83.82(7) ?
C12 Zr C11 32.25(7) ?
C14 Zr C11 52.94(7) ?
C2 Zr C11 136.34(7) ?
C5 Zr C11 85.78(7) ?
N2 Zr C15 118.22(7) ?
N1 Zr C15 82.66(7) ?
C13 Zr C15 53.85(7) ?
C3 Zr C15 120.93(7) ?
C4 Zr C15 102.58(7) ?
C12 Zr C15 53.12(7) ?
C14 Zr C15 31.48(6) ?
C2 Zr C15 153.93(7) ?
C5 Zr C15 115.13(7) ?
C11 Zr C15 31.57(7) ?
N2 Zr C1 83.20(7) ?
N1 Zr C1 117.94(7) ?
C13 Zr C1 121.81(7) ?
C3 Zr C1 53.91(7) ?
C4 Zr C1 53.14(7) ?
C12 Zr C1 103.11(7) ?
C14 Zr C1 154.74(7) ?
C2 Zr C1 31.46(7) ?
C5 Zr C1 31.56(7) ?
C11 Zr C1 115.25(7) ?
C15 Zr C1 146.16(7) ?
N2 Si1 C23 117.41(10) ?
N2 Si1 C24 113.17(10) ?
C23 Si1 C24 107.41(11) ?
N2 Si1 C13 94.67(9) yes
C23 Si1 C13 112.83(10) ?
C24 Si1 C13 110.99(10) ?
C23 Si1 Zr 125.89(8) ?
C24 Si1 Zr 126.65(8) ?
C13 Si1 Zr 52.92(6) ?
N1 Si2 C22 112.82(10) ?
N1 Si2 C3 94.46(9) yes
C22 Si2 C3 111.85(11) ?
N1 Si2 C21 117.18(10) ?
C22 Si2 C21 107.90(11) ?
C3 Si2 C21 112.22(11) ?
C22 Si2 Zr 127.16(8) ?
C3 Si2 Zr 52.75(7) ?
C21 Si2 Zr 124.87(8) ?
C43 O C41 115.5(2) ?
C33 N1 Si2 126.07(15) ?
C33 N1 Zr 128.32(14) ?
Si2 N1 Zr 105.55(9) ?
C25 N2 Si1 126.21(14) ?
C25 N2 Zr 128.38(14) ?
Si1 N2 Zr 105.27(8) ?
C2 C1 C5 108.3(2) yes
C2 C1 C9 143.2(2) yes
C5 C1 C9 107.0(2) yes
C2 C1 Zr 71.35(12) ?
C5 C1 Zr 72.34(12) ?
C9 C1 Zr 130.39(15) ?
C1 C2 C3 108.9(2) yes
C1 C2 Zr 77.18(12) ?
C3 C2 Zr 70.04(12) ?
C1 C2 H2 125.6 ?
C3 C2 H2 125.6 ?
Zr C2 H2 118.9 ?
C2 C3 C4 106.4(2) yes
C2 C3 Si2 119.9(2) ?
C4 C3 Si2 126.3(2) ?
C2 C3 Zr 76.74(12) ?
C4 C3 Zr 74.62(12) ?
Si2 C3 Zr 90.11(8) ?
C5 C4 C3 108.2(2) yes
C5 C4 Zr 76.76(12) ?
C3 C4 Zr 71.75(12) ?
C5 C4 H4 125.9 ?
C3 C4 H4 125.9 ?
Zr C4 H4 117.5 ?
C1 C5 C4 108.2(2) yes
C1 C5 C6 106.8(2) yes
C4 C5 C6 143.1(2) yes
C1 C5 Zr 76.10(12) ?
C4 C5 Zr 70.85(12) ?
C6 C5 Zr 129.4(2) ?
C5 C6 C7 105.0(2) yes
C5 C6 C10 99.9(2) yes
C7 C6 C10 99.5(2) yes
C5 C6 H6 116.6 ?
C7 C6 H6 116.6 ?
C10 C6 H6 116.6 ?
C8 C7 C6 103.8(2) yes
C8 C7 H7A 111.0 ?
C6 C7 H7A 111.0 ?
C8 C7 H7B 111.0 ?
C6 C7 H7B 111.0 ?
H7A C7 H7B 109.0 ?
C7 C8 C9 103.9(2) yes
C7 C8 H8A 111.0 ?
C9 C8 H8A 111.0 ?
C7 C8 H8B 111.0 ?
C9 C8 H8B 111.0 ?
H8A C8 H8B 109.0 ?
C1 C9 C10 100.1(2) yes
C1 C9 C8 105.3(2) yes
C10 C9 C8 99.8(2) yes
C1 C9 H9 116.4 ?
C10 C9 H9 116.4 ?
C8 C9 H9 116.4 ?
C9 C10 C6 95.5(2) yes
C9 C10 H10A 112.6 ?
C6 C10 H10A 112.6 ?
C9 C10 H10B 112.6 ?
C6 C10 H10B 112.6 ?
H10A C10 H10B 110.1 ?
C12 C11 C15 108.3(2) yes
C12 C11 C19 143.2(2) yes
C15 C11 C19 106.6(2) yes
C12 C11 Zr 70.90(11) ?
C15 C11 Zr 75.64(12) ?
C19 C11 Zr 130.16(14) ?
C11 C12 C13 108.0(2) yes
C11 C12 Zr 76.85(12) ?
C13 C12 Zr 71.55(11) ?
C11 C12 H12 126.0 ?
C13 C12 H12 126.0 ?
Zr C12 H12 117.6 ?
C14 C13 C12 106.4(2) yes
C14 C13 Si1 119.3(2) ?
C12 C13 Si1 126.6(2) ?
C14 C13 Zr 76.61(12) ?
C12 C13 Zr 74.73(12) ?
Si1 C13 Zr 89.79(8) ?
C15 C14 C13 108.7(2) yes
C15 C14 Zr 77.05(12) ?
C13 C14 Zr 70.21(12) ?
C15 C14 H14 125.6 ?
C13 C14 H14 125.6 ?
Zr C14 H14 118.9 ?
C14 C15 C11 108.5(2) yes
C14 C15 C16 142.6(2) yes
C11 C15 C16 107.4(2) yes
C14 C15 Zr 71.47(12) ?
C11 C15 Zr 72.80(12) ?
C16 C15 Zr 130.43(14) ?
C15 C16 C20 100.3(2) yes
C15 C16 C17 104.4(2) yes
C20 C16 C17 99.8(2) yes
C15 C16 H16 116.6 ?
C20 C16 H16 116.6 ?
C17 C16 H16 116.6 ?
C16 C17 C18 103.5(2) yes
C16 C17 H17A 111.1 ?
C18 C17 H17A 111.1 ?
C16 C17 H17B 111.1 ?
C18 C17 H17B 111.1 ?
H17A C17 H17B 109.0 ?
C17 C18 C19 104.1(2) yes
C17 C18 H18A 110.9 ?
C19 C18 H18A 110.9 ?
C17 C18 H18B 110.9 ?
C19 C18 H18B 110.9 ?
H18A C18 H18B 109.0 ?
C11 C19 C20 100.4(2) yes
C11 C19 C18 104.9(2) yes
C20 C19 C18 99.1(2) yes
C11 C19 H19 116.6 ?
C20 C19 H19 116.6 ?
C18 C19 H19 116.6 ?
C16 C20 C19 95.8(2) yes
C16 C20 H20A 112.6 ?
C19 C20 H20A 112.6 ?
C16 C20 H20B 112.6 ?
C19 C20 H20B 112.6 ?
H20A C20 H20B 110.1 ?
Si2 C21 H21A 109.5 ?
Si2 C21 H21B 109.5 ?
H21A C21 H21B 109.5 ?
Si2 C21 H21C 109.5 ?
H21A C21 H21C 109.5 ?
H21B C21 H21C 109.5 ?
Si2 C22 H22A 109.5 ?
Si2 C22 H22B 109.5 ?
H22A C22 H22B 109.5 ?
Si2 C22 H22C 109.5 ?
H22A C22 H22C 109.5 ?
H22B C22 H22C 109.5 ?
Si1 C23 H23A 109.5 ?
Si1 C23 H23B 109.5 ?
H23A C23 H23B 109.5 ?
Si1 C23 H23C 109.5 ?
H23A C23 H23C 109.5 ?
H23B C23 H23C 109.5 ?
Si1 C24 H24A 109.5 ?
Si1 C24 H24B 109.5 ?
H24A C24 H24B 109.5 ?
Si1 C24 H24C 109.5 ?
H24A C24 H24C 109.5 ?
H24B C24 H24C 109.5 ?
C26 C25 C30 117.6(2) ?
C26 C25 N2 121.9(2) ?
C30 C25 N2 120.5(2) ?
C27 C26 C25 121.7(2) ?
C27 C26 H26 119.1 ?
C25 C26 H26 119.1 ?
C26 C27 C28 119.0(2) ?
C26 C27 C31 120.0(2) ?
C28 C27 C31 120.9(2) ?
C29 C28 C27 121.0(2) ?
C29 C28 H28 119.5 ?
C27 C28 H28 119.5 ?
C30 C29 C28 118.6(2) ?
C30 C29 C32 120.3(2) ?
C28 C29 C32 121.1(2) ?
C29 C30 C25 122.1(2) ?
C29 C30 H30 118.9 ?
C25 C30 H30 118.9 ?
C27 C31 H31A 109.5 ?
C27 C31 H31B 109.5 ?
H31A C31 H31B 109.5 ?
C27 C31 H31C 109.5 ?
H31A C31 H31C 109.5 ?
H31B C31 H31C 109.5 ?
C29 C32 H32A 109.5 ?
C29 C32 H32B 109.5 ?
H32A C32 H32B 109.5 ?
C29 C32 H32C 109.5 ?
H32A C32 H32C 109.5 ?
H32B C32 H32C 109.5 ?
C38 C33 C34 117.4(2) ?
C38 C33 N1 122.2(2) ?
C34 C33 N1 120.4(2) ?
C35 C34 C33 121.7(2) ?
C35 C34 H34 119.1 ?
C33 C34 H34 119.1 ?
C34 C35 C36 119.0(2) ?
C34 C35 C39 120.5(2) ?
C36 C35 C39 120.4(2) ?
C37 C36 C35 120.9(2) ?
C37 C36 H36 119.5 ?
C35 C36 H36 119.5 ?
C36 C37 C38 119.0(2) ?
C36 C37 C40 121.2(2) ?
C38 C37 C40 119.8(2) ?
C37 C38 C33 121.9(2) ?
C37 C38 H38 119.0 ?
C33 C38 H38 119.0 ?
C35 C39 H39A 109.5 ?
C35 C39 H39B 109.5 ?
H39A C39 H39B 109.5 ?
C35 C39 H39C 109.5 ?
H39A C39 H39C 109.5 ?
H39B C39 H39C 109.5 ?
C37 C40 H40A 109.5 ?
C37 C40 H40B 109.5 ?
H40A C40 H40B 109.5 ?
C37 C40 H40C 109.5 ?
H40A C40 H40C 109.5 ?
H40B C40 H40C 109.5 ?
O C41 C42 109.4(2) ?
O C41 H41A 109.8 ?
C42 C41 H41A 109.8 ?
O C41 H41B 109.8 ?
C42 C41 H41B 109.8 ?
H41A C41 H41B 108.3 ?
C41 C42 H42A 109.5 ?
C41 C42 H42B 109.5 ?
H42A C42 H42B 109.5 ?
C41 C42 H42C 109.5 ?
H42A C42 H42C 109.5 ?
H42B C42 H42C 109.5 ?
O C43 C44 109.0(2) ?
O C43 H43A 109.9 ?
C44 C43 H43A 109.9 ?
O C43 H43B 109.9 ?
C44 C43 H43B 109.9 ?
H43A C43 H43B 108.3 ?
C43 C44 H44A 109.5 ?
C43 C44 H44B 109.5 ?
H44A C44 H44B 109.5 ?
C43 C44 H44C 109.5 ?
H44A C44 H44C 109.5 ?
H44B C44 H44C 109.5 ?

loop_
_geom_bond_atom_site_label_1
_geom_bond_atom_site_label_2
_geom_bond_site_symmetry_2
_geom_bond_distance
_geom_bond_publ_flag
Zr N2 . 2.135(2) yes
Zr N1 . 2.143(2) yes
Zr C13 . 2.461(2) yes
Zr C3 . 2.461(2) yes
Zr C4 . 2.499(2) yes
Zr C12 . 2.502(2) yes
Zr C14 . 2.544(2) yes
Zr C2 . 2.549(2) yes
Zr C5 . 2.575(2) yes
Zr C11 . 2.579(2) yes
Zr C15 . 2.615(2) yes
Zr C1 . 2.623(2) yes
Si1 N2 . 1.733(2) yes
Si1 C23 . 1.856(2) ?
Si1 C24 . 1.857(2) ?
Si1 C13 . 1.869(2) yes
Si2 N1 . 1.728(2) yes
Si2 C22 . 1.860(2) ?
Si2 C3 . 1.867(2) yes
Si2 C21 . 1.874(2) ?
O C43 . 1.408(3) ?
O C41 . 1.416(3) ?
N1 C33 . 1.412(3) yes
N2 C25 . 1.418(3) yes
C1 C2 . 1.404(3) yes
C1 C5 . 1.414(3) yes
C1 C9 . 1.512(3) yes
C2 C3 . 1.435(3) yes
C2 H2 . 0.95 ?
C3 C4 . 1.435(3) yes
C4 C5 . 1.417(3) yes
C4 H4 . 0.95 ?
C5 C6 . 1.515(3) yes
C6 C7 . 1.556(3) yes
C6 C10 . 1.557(3) yes
C6 H6 . 1.00 ?
C7 C8 . 1.551(3) yes
C7 H7A . 0.99 ?
C7 H7B . 0.99 ?
C8 C9 . 1.554(3) yes
C8 H8A . 0.99 ?
C8 H8B . 0.99 ?
C9 C10 . 1.542(3) yes
C9 H9 . 1.00 ?
C10 H10A . 0.99 ?
C10 H10B . 0.99 ?
C11 C12 . 1.413(3) yes
C11 C15 . 1.413(3) yes
C11 C19 . 1.514(3) yes
C12 C13 . 1.440(3) yes
C12 H12 . 0.95 ?
C13 C14 . 1.431(3) yes
C14 C15 . 1.401(3) yes
C14 H14 . 0.95 ?
C15 C16 . 1.511(3) yes
C16 C20 . 1.545(3) yes
C16 C17 . 1.555(3) yes
C16 H16 . 1.00 ?
C17 C18 . 1.556(3) yes
C17 H17A . 0.99 ?
C17 H17B . 0.99 ?
C18 C19 . 1.559(3) yes
C18 H18A . 0.99 ?
C18 H18B . 0.99 ?
C19 C20 . 1.549(3) yes
C19 H19 . 1.00 ?
C20 H20A . 0.99 ?
C20 H20B . 0.99 ?
C21 H21A . 0.98 ?
C21 H21B . 0.98 ?
C21 H21C . 0.98 ?
C22 H22A . 0.98 ?
C22 H22B . 0.98 ?
C22 H22C . 0.98 ?
C23 H23A . 0.98 ?
C23 H23B . 0.98 ?
C23 H23C . 0.98 ?
C24 H24A . 0.98 ?
C24 H24B . 0.98 ?
C24 H24C . 0.98 ?
C25 C26 . 1.396(3) ?
C25 C30 . 1.399(3) ?
C26 C27 . 1.390(3) ?
C26 H26 . 0.95 ?
C27 C28 . 1.394(3) ?
C27 C31 . 1.514(3) ?
C28 C29 . 1.393(3) ?
C28 H28 . 0.95 ?
C29 C30 . 1.390(3) ?
C29 C32 . 1.509(3) ?
C30 H30 . 0.95 ?
C31 H31A . 0.98 ?
C31 H31B . 0.98 ?
C31 H31C . 0.98 ?
C32 H32A . 0.98 ?
C32 H32B . 0.98 ?
C32 H32C . 0.98 ?
C33 C38 . 1.396(3) ?
C33 C34 . 1.403(3) ?
C34 C35 . 1.389(3) ?
C34 H34 . 0.95 ?
C35 C36 . 1.392(3) ?
C35 C39 . 1.510(3) ?
C36 C37 . 1.386(3) ?
C36 H36 . 0.95 ?
C37 C38 . 1.392(3) ?
C37 C40 . 1.507(3) ?
C38 H38 . 0.95 ?
C39 H39A . 0.98 ?
C39 H39B . 0.98 ?
C39 H39C . 0.98 ?
C40 H40A . 0.98 ?
C40 H40B . 0.98 ?
C40 H40C . 0.98 ?
C41 C42 . 1.487(4) ?
C41 H41A . 0.99 ?
C41 H41B . 0.99 ?
C42 H42A . 0.98 ?
C42 H42B . 0.98 ?
C42 H42C . 0.98 ?
C43 C44 . 1.492(4) ?
C43 H43A . 0.99 ?
C43 H43B . 0.99 ?
C44 H44A . 0.98 ?
C44 H44B . 0.98 ?
C44 H44C . 0.98 ?

loop_
_geom_torsion_atom_site_label_1
_geom_torsion_atom_site_label_2
_geom_torsion_atom_site_label_3
_geom_torsion_atom_site_label_4
_geom_torsion
C22 Si2 N1 C33 -61.7(2)
C3 Si2 N1 C33 -177.7(2)
C21 Si2 N1 C33 64.5(2)
Zr Si2 N1 C33 177.4(2)
C22 Si2 N1 Zr 120.82(11)
C3 Si2 N1 Zr 4.85(10)
C21 Si2 N1 Zr -112.96(11)
Zr Si2 N1 Zr 0.0
N2 Zr N1 C33 63.0(2)
N2 Zr N1 Si2 -119.64(8)
C23 Si1 N2 C25 61.7(2)
C24 Si1 N2 C25 -64.3(2)
C13 Si1 N2 C25 -179.5(2)
C23 Si1 N2 Zr -114.26(10)
C24 Si1 N2 Zr 119.70(10)
C13 Si1 N2 Zr 4.49(10)
N1 Zr N2 C25 65.1(2)
N1 Zr N2 Si1 -118.98(9)
C5 C1 C2 C3 0.1(2)
C9 C1 C2 C3 -162.9(3)
C1 C2 C3 C4 1.2(2)
C1 C2 C3 Si2 -150.4(2)
N1 Si2 C3 C2 70.7(2)
C22 Si2 C3 C2 -46.1(2)
C21 Si2 C3 C2 -167.5(2)
N1 Si2 C3 C4 -74.9(2)
C22 Si2 C3 C4 168.3(2)
C21 Si2 C3 C4 46.8(2)
C2 C3 C4 C5 -2.1(2)
Si2 C3 C4 C5 147.2(2)
C2 C1 C5 C4 -1.4(2)
C9 C1 C5 C4 168.1(2)
C2 C1 C5 C6 -169.8(2)
C9 C1 C5 C6 -0.4(2)
Zr C1 C5 C6 127.5(2)
C3 C4 C5 C1 2.1(2)
C3 C4 C5 C6 163.5(3)
C1 C5 C6 C7 70.3(2)
C4 C5 C6 C7 -91.2(3)
C1 C5 C6 C10 -32.4(2)
C4 C5 C6 C10 166.1(3)
C5 C6 C7 C8 -67.8(2)
C10 C6 C7 C8 35.2(2)
C6 C7 C8 C9 0.0(2)
C2 C1 C9 C10 -163.5(3)
C5 C1 C9 C10 33.4(2)
C2 C1 C9 C8 93.3(3)
C5 C1 C9 C8 -69.8(2)
C7 C8 C9 C1 67.9(2)
C7 C8 C9 C10 -35.6(2)
C1 C9 C10 C6 -50.8(2)
C8 C9 C10 C6 56.8(2)
C5 C6 C10 C9 50.5(2)
C7 C6 C10 C9 -56.7(2)
C15 C11 C12 C13 1.7(2)
C19 C11 C12 C13 162.1(3)
C11 C12 C13 C14 -1.8(2)
C11 C12 C13 Si1 146.9(2)
N2 Si1 C13 C14 70.7(2)
C23 Si1 C13 C14 -166.9(2)
C24 Si1 C13 C14 -46.3(2)
N2 Si1 C13 C12 -74.4(2)
C23 Si1 C13 C12 47.9(2)
C24 Si1 C13 C12 168.5(2)
C12 C13 C14 C15 1.3(2)
Si1 C13 C14 C15 -150.1(2)
C13 C14 C15 C11 -0.3(2)
C13 C14 C15 C16 -163.0(3)
C12 C11 C15 C14 -0.9(2)
C19 C11 C15 C14 -168.8(2)
C12 C11 C15 C16 168.2(2)
C19 C11 C15 C16 0.3(2)
C14 C15 C16 C20 -165.0(3)
C11 C15 C16 C20 32.2(2)
C14 C15 C16 C17 92.0(3)
C11 C15 C16 C17 -70.9(2)
C15 C16 C17 C18 68.4(2)
C20 C16 C17 C18 -35.0(2)
C16 C17 C18 C19 -0.6(2)
C12 C11 C19 C20 166.8(3)
C15 C11 C19 C20 -32.6(2)
C12 C11 C19 C18 -90.8(3)
C15 C11 C19 C18 69.8(2)
C17 C18 C19 C11 -67.6(2)
C17 C18 C19 C20 35.8(2)
C15 C16 C20 C19 -49.7(2)
C17 C16 C20 C19 57.1(2)
C11 C19 C20 C16 50.0(2)
C18 C19 C20 C16 -57.0(2)
Si1 N2 C25 C26 -54.2(3)
Zr N2 C25 C26 120.9(2)
Si1 N2 C25 C30 127.7(2)
Zr N2 C25 C30 -57.2(3)
C30 C25 C26 C27 1.2(3)
N2 C25 C26 C27 -176.9(2)
C25 C26 C27 C28 -1.9(3)
C25 C26 C27 C31 175.5(2)
C26 C27 C28 C29 1.0(3)
C31 C27 C28 C29 -176.4(2)
C27 C28 C29 C30 0.5(3)
C27 C28 C29 C32 179.4(2)
C28 C29 C30 C25 -1.1(3)
C32 C29 C30 C25 180.0(2)
C26 C25 C30 C29 0.3(3)
N2 C25 C30 C29 178.5(2)
Si2 N1 C33 C38 -47.2(3)
Zr N1 C33 C38 129.6(2)
Si2 N1 C33 C34 133.1(2)
Zr N1 C33 C34 -50.0(3)
C38 C33 C34 C35 -0.2(3)
N1 C33 C34 C35 179.5(2)
C33 C34 C35 C36 -0.9(3)
C33 C34 C35 C39 177.2(2)
C34 C35 C36 C37 1.1(3)
C39 C35 C36 C37 -177.0(2)
C35 C36 C37 C38 -0.3(3)
C35 C36 C37 C40 -179.3(2)
C36 C37 C38 C33 -0.8(3)
C40 C37 C38 C33 178.2(2)
C34 C33 C38 C37 1.1(3)
N1 C33 C38 C37 -178.6(2)
C43 O C41 C42 -179.1(3)
C41 O C43 C44 -177.8(3)
